data_1543721
loop_
_publ_author_name
'Lai, Daowan'
'Wang, Ali'
'Cao, Yuheng'
'Zhou, Kaiyi'
'Mao, Ziling'
'Dong, Xuejiao'
'Tian, Jin'
'Xu, Dan'
'Dai, Jungui'
'Peng, Yu'
'Zhou, Ligang'
'Liu, Yang'

_publ_section_title
;
 Bioactive Dibenzo-\a-pyrone Derivatives from the Endophytic
 FungusRhizopycnis vagumNitaf22
;
_journal_name_full 'Journal of Natural Products'
_journal_paper_doi 10.1021/acs.jnatprod.6b00327
_journal_year 2016
_chemical_formula_moiety 'C19 H20 O9'
_chemical_formula_sum 'C19 H20 O9'
_chemical_formula_weight 392.35
_space_group_crystal_system hexagonal
_space_group_IT_number 170
_space_group_name_Hall 'P 65'
_space_group_name_H-M_alt 'P 65'
_symmetry_space_group_name_Hall 'P 65'
_symmetry_space_group_name_H-M 'P 65'
_atom_sites_solution_hydrogens geom
_audit_creation_date 2015-10-10
_audit_creation_method
;
  Olex2 1.1
  (compiled 2011.02.15 svn.r1672, GUI svn.r3494)
;
_cell_angle_alpha 90
_cell_angle_beta 90
_cell_angle_gamma 120
_cell_formula_units_Z 6
_cell_length_a 10.9360(4)
_cell_length_b 10.9360(4)
_cell_length_c 25.7965(6)
_cell_measurement_reflns_used 7824
_cell_measurement_temperature 103.1
_cell_measurement_theta_max 71.0135
_cell_measurement_theta_min 3.4244
_cell_volume 2671.83(15)
_computing_cell_refinement
;
CrysAlisPro, Agilent Technologies,
Version 1.171.35.11 (release 16-05-2011 CrysAlis171 .NET)
(compiled May 16 2011,17:55:39)
;
_computing_data_collection
;
CrysAlisPro, Agilent Technologies,
Version 1.171.35.11 (release 16-05-2011 CrysAlis171 .NET)
(compiled May 16 2011,17:55:39)
;
_computing_data_reduction
;
CrysAlisPro, Agilent Technologies,
Version 1.171.35.11 (release 16-05-2011 CrysAlis171 .NET)
(compiled May 16 2011,17:55:39)
;
_computing_molecular_graphics
;
O. V. Dolomanov, L. J. Bourhis, R. J. Gildea, J. A. K. Howard and H. Puschmann,
OLEX2: a complete structure solution, refinement and analysis program.
J. Appl. Cryst. (2009). 42, 339-341.
;
_computing_publication_material
;
O. V. Dolomanov, L. J. Bourhis, R. J. Gildea, J. A. K. Howard and H. Puschmann,
OLEX2: a complete structure solution, refinement and analysis program.
J. Appl. Cryst. (2009). 42, 339-341.
;
_computing_structure_refinement 'SHELXL-2014/7 (Sheldrick, 2014)'
_computing_structure_solution 'A short history of SHELX (Sheldrick, 2007)/Bruker'
_diffrn_ambient_temperature 103.1
_diffrn_detector_area_resol_mean 16.0971
_diffrn_measured_fraction_theta_full 1.000
_diffrn_measured_fraction_theta_max 0.992
_diffrn_measurement_details
;
  1 omega  -39.00  -13.00   1.0000    1.5000
omega____ theta____ kappa____ phi______ frames
    -       -3.5000  150.0000  140.0000 26

  2 omega  -48.00  -19.00   1.0000    1.5000
omega____ theta____ kappa____ phi______ frames
    -       -3.5000  111.0000   60.0000 29

  3 omega   72.00  100.00   1.0000    1.5000
omega____ theta____ kappa____ phi______ frames
    -       36.8122   77.0000 -150.0000 28

  4 omega    4.00   80.00   1.0000    1.5000
omega____ theta____ kappa____ phi______ frames
    -       36.8122 -108.0000   24.0000 76

  5 omega    1.00   42.00   1.0000    1.5000
omega____ theta____ kappa____ phi______ frames
    -       36.8122  -37.0000  120.0000 41

  6 omega   10.00   62.00   1.0000    1.5000
omega____ theta____ kappa____ phi______ frames
    -       36.8122   77.0000 -150.0000 52

  7 omega   20.00  104.00   1.0000    1.5000
omega____ theta____ kappa____ phi______ frames
    -       36.8122   77.0000  -90.0000 84

  8 omega   20.00   87.00   1.0000    1.5000
omega____ theta____ kappa____ phi______ frames
    -       36.8122   37.0000   30.0000 67

  9 omega  124.00  156.00   1.0000    1.8000
omega____ theta____ kappa____ phi______ frames
    -      108.0000  111.0000 -120.0000 32

 10 omega   70.00  135.00   1.0000    1.8000
omega____ theta____ kappa____ phi______ frames
    -      108.0000  -82.0000   23.0000 65

 11 omega   93.00  175.00   1.0000    1.8000
omega____ theta____ kappa____ phi______ frames
    -      108.0000   45.0000  150.0000 82

 12 omega  134.00  175.00   1.0000    1.8000
omega____ theta____ kappa____ phi______ frames
    -      108.0000   77.0000    0.0000 41

 13 omega   49.00   97.00   1.0000    1.8000
omega____ theta____ kappa____ phi______ frames
    -      108.0000  -45.0000   90.0000 48

 14 omega   57.00  108.00   1.0000    1.8000
omega____ theta____ kappa____ phi______ frames
    -      108.0000  -94.0000 -107.0000 51

 15 omega   91.00  117.00   1.0000    1.8000
omega____ theta____ kappa____ phi______ frames
    -      108.0000   77.0000    0.0000 26

 16 omega   72.00  170.00   1.0000    1.8000
omega____ theta____ kappa____ phi______ frames
    -      108.0000   15.0000   60.0000 98

 17 omega   48.00   95.00   1.0000    1.8000
omega____ theta____ kappa____ phi______ frames
    -      108.0000  -45.0000    0.0000 47

 18 omega   61.00   86.00   1.0000    1.8000
omega____ theta____ kappa____ phi______ frames
    -      108.0000  -40.0000  -61.0000 25

 19 omega  150.00  176.00   1.0000    1.8000
omega____ theta____ kappa____ phi______ frames
    -      108.0000   77.0000   30.0000 26

 20 omega  113.00  173.00   1.0000    1.8000
omega____ theta____ kappa____ phi______ frames
    -      108.0000  111.0000  -30.0000 60
;
_diffrn_measurement_device_type 'Xcalibur, Eos, Gemini'
_diffrn_measurement_method '\w scans'
_diffrn_orient_matrix_UB_11 0.0148483000
_diffrn_orient_matrix_UB_12 -0.0782661000
_diffrn_orient_matrix_UB_13 -0.0471011000
_diffrn_orient_matrix_UB_21 -0.1412540000
_diffrn_orient_matrix_UB_22 -0.0225001000
_diffrn_orient_matrix_UB_23 -0.0217553000
_diffrn_orient_matrix_UB_31 0.0796354000
_diffrn_orient_matrix_UB_32 0.1405292000
_diffrn_orient_matrix_UB_33 -0.0296215000
_diffrn_radiation_monochromator graphite
_diffrn_radiation_type 'Cu K\a'
_diffrn_radiation_wavelength 1.5418
_diffrn_reflns_av_R_equivalents 0.0225
_diffrn_reflns_av_unetI/netI 0.0187
_diffrn_reflns_Laue_measured_fraction_full 1.000
_diffrn_reflns_Laue_measured_fraction_max 0.992
_diffrn_reflns_limit_h_max 12
_diffrn_reflns_limit_h_min -13
_diffrn_reflns_limit_k_max 13
_diffrn_reflns_limit_k_min -12
_diffrn_reflns_limit_l_max 31
_diffrn_reflns_limit_l_min -31
_diffrn_reflns_number 12449
_diffrn_reflns_point_group_measured_fraction_full 1.000
_diffrn_reflns_point_group_measured_fraction_max 0.988
_diffrn_reflns_theta_full 67.684
_diffrn_reflns_theta_max 71.142
_diffrn_reflns_theta_min 4.669
_diffrn_source 'Enhance (Cu) X-ray Source'
_exptl_absorpt_coefficient_mu 1.001
_exptl_absorpt_correction_T_max 1.00000
_exptl_absorpt_correction_T_min 0.78405
_exptl_absorpt_correction_type multi-scan
_exptl_absorpt_process_details
;
CrysAlisPro, Agilent Technologies,
Version 1.171.35.11 (release 16-05-2011 CrysAlis171 .NET)
(compiled May 16 2011,17:55:39)
Empirical absorption correction using spherical harmonics,
 implemented in SCALE3 ABSPACK scaling algorithm.
;
_exptl_crystal_density_diffrn 1.463
_exptl_crystal_F_000 1236
_exptl_crystal_size_max 0.550
_exptl_crystal_size_mid 0.550
_exptl_crystal_size_min 0.500
_refine_diff_density_max 0.238
_refine_diff_density_min -0.177
_refine_diff_density_rms 0.038
_refine_ls_abs_structure_details
;
 Flack x determined using 1623 quotients [(I+)-(I-)]/[(I+)+(I-)]
 (Parsons, Flack and Wagner, Acta Cryst. B69 (2013) 249-259).
;
_refine_ls_abs_structure_Flack -0.04(6)
_refine_ls_extinction_coef 0.0052(4)
_refine_ls_extinction_expression Fc^*^=kFc[1+0.001xFc^2^\l^3^/sin(2\q)]^-1/4^
_refine_ls_extinction_method 'SHELXL-2014/7 (Sheldrick 2014'
_refine_ls_goodness_of_fit_ref 1.025
_refine_ls_hydrogen_treatment constr
_refine_ls_matrix_type full
_refine_ls_number_parameters 260
_refine_ls_number_reflns 3430
_refine_ls_number_restraints 1
_refine_ls_restrained_S_all 1.025
_refine_ls_R_factor_all 0.0283
_refine_ls_R_factor_gt 0.0281
_refine_ls_shift/su_max 0.000
_refine_ls_shift/su_mean 0.000
_refine_ls_structure_factor_coef Fsqd
_refine_ls_weighting_details 'w=1/[\s^2^(Fo^2^)+(0.0484P)^2^+0.5925P] where P=(Fo^2^+2Fc^2^)/3'
_refine_ls_weighting_scheme calc
_refine_ls_wR_factor_gt 0.0731
_refine_ls_wR_factor_ref 0.0733
_reflns_Friedel_coverage 0.946
_reflns_Friedel_fraction_full 1.000
_reflns_Friedel_fraction_max 0.983
_reflns_number_gt 3395
_reflns_number_total 3430
_reflns_threshold_expression 'I > 2\s(I)'
_cod_data_source_file np6b00327_si_002.cif
_cod_data_source_block exp_3499
_cod_original_cell_volume 2671.83(19)
_cod_database_code 1543721
_reflns_odcompleteness_completeness 99.94
_reflns_odcompleteness_iscentric 1
_reflns_odcompleteness_theta 66.97
_shelx_estimated_absorpt_t_max 0.634
_shelx_estimated_absorpt_t_min 0.609
_shelx_shelxl_version_number 2014/7
_shelx_space_group_comment
;
The symmetry employed for this shelxl refinement is uniquely defined
by the following loop, which should always be used as a source of
symmetry information in preference to the above space-group names.
They are only intended as comments.
;

loop_
_space_group_symop_operation_xyz
'x, y, z'
'x-y, x, z+5/6'
'-y, x-y, z+2/3'
'-x, -y, z+1/2'
'-x+y, -x, z+1/3'
'y, -x+y, z+1/6'

loop_
_atom_site_label
_atom_site_type_symbol
_atom_site_fract_x
_atom_site_fract_y
_atom_site_fract_z
_atom_site_U_iso_or_equiv
_atom_site_adp_type
_atom_site_occupancy
_atom_site_site_symmetry_order
_atom_site_calc_flag
_atom_site_refinement_flags_posn
_atom_site_refinement_flags_adp
O7 O 0.34768(16) 0.46332(16) 0.03670(6) 0.0149(3) Uani 1 1 d . .
O6 O 0.54615(15) 0.46649(15) 0.02027(6) 0.0131(3) Uani 1 1 d . .
O4 O 1.00284(16) 0.54919(17) -0.01559(6) 0.0182(3) Uani 1 1 d . .
O5 O 0.61608(17) 0.07931(16) 0.02019(6) 0.0177(3) Uani 1 1 d . .
H5 H 0.6591 0.0359 0.0275 0.027 Uiso 1 1 calc R U
O1 O 0.81478(15) 0.64629(15) 0.01794(6) 0.0130(3) Uani 1 1 d . .
O8 O 0.19521(17) -0.15429(16) 0.10765(6) 0.0188(3) Uani 1 1 d . .
O9 O 0.13090(17) 0.23844(18) 0.07493(7) 0.0202(4) Uani 1 1 d . .
H9 H 0.1749 0.3199 0.0621 0.030 Uiso 1 1 calc R U
O3 O 0.81902(16) 0.73345(18) -0.11183(6) 0.0191(3) Uani 1 1 d . .
H3 H 0.8892 0.7936 -0.1287 0.029 Uiso 1 1 calc R U
C15 C 0.1579(2) 0.0438(2) 0.09353(8) 0.0167(4) Uani 1 1 d . .
H15 H 0.0627 -0.0074 0.1050 0.020 Uiso 1 1 calc R U
C11 C 0.3577(2) 0.2583(2) 0.05958(8) 0.0135(4) Uani 1 1 d . .
C8 C 0.5879(2) 0.2760(2) 0.04072(8) 0.0124(4) Uani 1 1 d . .
C12 C 0.4430(2) 0.1937(2) 0.06086(8) 0.0128(4) Uani 1 1 d . .
C14 C 0.2424(2) -0.0181(2) 0.09377(8) 0.0153(4) Uani 1 1 d . .
C16 C 0.2157(2) 0.1821(2) 0.07614(8) 0.0150(4) Uani 1 1 d . .
C10 C 0.4117(2) 0.3986(2) 0.03935(8) 0.0123(4) Uani 1 1 d . .
C2 C 0.8648(2) 0.6774(2) -0.07193(8) 0.0143(4) Uani 1 1 d . .
H2 H 0.9602 0.6912 -0.0803 0.017 Uiso 1 1 calc R U
O2 O 0.90878(18) 0.86638(17) -0.01029(7) 0.0215(4) Uani 1 1 d . .
C13 C 0.3842(2) 0.0565(2) 0.07857(8) 0.0149(4) Uani 1 1 d . .
H13 H 0.4402 0.0126 0.0804 0.018 Uiso 1 1 calc R U
C9 C 0.6295(2) 0.4048(2) 0.02171(8) 0.0122(4) Uani 1 1 d . .
C7 C 0.6903(2) 0.2184(2) 0.04175(8) 0.0141(4) Uani 1 1 d . .
C3 C 0.7607(2) 0.5216(2) -0.06204(8) 0.0135(4) Uani 1 1 d . .
H3A H 0.7881 0.4608 -0.0814 0.016 Uiso 1 1 calc R U
H3B H 0.6639 0.4971 -0.0723 0.016 Uiso 1 1 calc R U
C19 C 0.0482(3) -0.2392(2) 0.11982(9) 0.0206(5) Uani 1 1 d . .
H19A H -0.0083 -0.2419 0.0899 0.031 Uiso 1 1 calc R U
H19B H 0.0257 -0.1985 0.1496 0.031 Uiso 1 1 calc R U
H19C H 0.0268 -0.3353 0.1282 0.031 Uiso 1 1 calc R U
C4 C 0.7701(2) 0.5048(2) -0.00281(8) 0.0129(4) Uani 1 1 d . .
C17 C 0.7378(2) 0.2157(2) 0.09761(9) 0.0173(4) Uani 1 1 d . .
H17A H 0.6548 0.1595 0.1194 0.026 Uiso 1 1 calc R U
H17B H 0.7905 0.3123 0.1111 0.026 Uiso 1 1 calc R U
H17C H 0.7986 0.1735 0.0979 0.026 Uiso 1 1 calc R U
C1 C 0.8683(2) 0.7446(2) -0.01959(9) 0.0141(4) Uani 1 1 d . .
C6 C 0.8183(2) 0.3076(2) 0.00661(9) 0.0156(4) Uani 1 1 d . .
H6A H 0.8924 0.2831 0.0139 0.019 Uiso 1 1 calc R U
H6B H 0.7894 0.2836 -0.0300 0.019 Uiso 1 1 calc R U
C5 C 0.8797(2) 0.4654(2) 0.01422(9) 0.0145(4) Uani 1 1 d . .
H5A H 0.9019 0.4888 0.0518 0.017 Uiso 1 1 calc R U
C18 C 1.1270(2) 0.5597(3) 0.00700(10) 0.0254(5) Uani 1 1 d . .
H18A H 1.2099 0.6261 -0.0131 0.038 Uiso 1 1 calc R U
H18B H 1.1196 0.4666 0.0069 0.038 Uiso 1 1 calc R U
H18C H 1.1367 0.5935 0.0428 0.038 Uiso 1 1 calc R U

loop_
_atom_site_aniso_label
_atom_site_aniso_U_11
_atom_site_aniso_U_22
_atom_site_aniso_U_33
_atom_site_aniso_U_23
_atom_site_aniso_U_13
_atom_site_aniso_U_12
O7 0.0148(7) 0.0158(7) 0.0172(7) -0.0006(6) 0.0000(6) 0.0100(6)
O6 0.0121(7) 0.0129(7) 0.0161(7) 0.0024(6) 0.0013(6) 0.0075(6)
O4 0.0112(7) 0.0212(8) 0.0222(8) 0.0052(7) 0.0016(6) 0.0081(6)
O5 0.0188(8) 0.0134(7) 0.0238(8) -0.0007(6) 0.0002(6) 0.0102(6)
O1 0.0141(7) 0.0122(7) 0.0131(7) 0.0000(6) 0.0013(6) 0.0069(6)
O8 0.0191(8) 0.0152(7) 0.0183(8) 0.0040(6) 0.0017(6) 0.0058(6)
O9 0.0140(8) 0.0183(8) 0.0288(9) 0.0018(7) 0.0034(6) 0.0085(6)
O3 0.0142(7) 0.0241(8) 0.0190(7) 0.0104(6) 0.0030(6) 0.0095(7)
C15 0.0131(9) 0.0181(11) 0.0146(10) 0.0005(8) 0.0015(8) 0.0047(8)
C11 0.0153(10) 0.0145(10) 0.0106(9) -0.0021(8) -0.0012(8) 0.0073(9)
C8 0.0131(10) 0.0144(10) 0.0109(9) -0.0005(8) -0.0017(8) 0.0078(8)
C12 0.0129(9) 0.0164(10) 0.0092(9) -0.0010(8) -0.0011(8) 0.0075(8)
C14 0.0187(10) 0.0154(10) 0.0088(9) 0.0003(8) -0.0014(8) 0.0064(9)
C16 0.0143(10) 0.0181(11) 0.0127(9) -0.0032(8) -0.0005(8) 0.0083(9)
C10 0.0105(9) 0.0163(10) 0.0108(9) -0.0027(8) -0.0019(7) 0.0072(8)
C2 0.0110(9) 0.0182(10) 0.0144(10) 0.0031(8) 0.0022(8) 0.0079(8)
O2 0.0236(8) 0.0152(8) 0.0239(8) 0.0027(6) 0.0089(7) 0.0084(7)
C13 0.0173(10) 0.0171(10) 0.0114(9) 0.0005(8) -0.0005(8) 0.0095(9)
C9 0.0124(10) 0.0148(10) 0.0115(9) -0.0018(8) -0.0009(8) 0.0083(8)
C7 0.0154(10) 0.0142(10) 0.0158(10) 0.0006(8) -0.0002(8) 0.0097(9)
C3 0.0131(9) 0.0166(10) 0.0120(10) 0.0004(8) -0.0004(8) 0.0084(8)
C19 0.0193(11) 0.0177(11) 0.0168(10) 0.0021(9) -0.0023(9) 0.0032(9)
C4 0.0143(10) 0.0111(10) 0.0141(10) -0.0002(8) 0.0003(8) 0.0070(8)
C17 0.0195(10) 0.0191(10) 0.0172(11) 0.0027(8) -0.0012(8) 0.0126(9)
C1 0.0084(9) 0.0155(10) 0.0178(10) 0.0021(8) 0.0026(8) 0.0055(8)
C6 0.0162(10) 0.0186(11) 0.0174(10) 0.0016(8) 0.0007(8) 0.0127(9)
C5 0.0106(9) 0.0172(10) 0.0167(10) 0.0016(8) -0.0002(8) 0.0076(8)
C18 0.0139(11) 0.0383(14) 0.0249(12) 0.0004(11) -0.0013(9) 0.0137(10)

loop_
_atom_type_symbol
_atom_type_description
_atom_type_scat_dispersion_real
_atom_type_scat_dispersion_imag
_atom_type_scat_source
C C 0.0181 0.0091 'International Tables Vol C Tables 4.2.6.8 and 6.1.1.4'
H H 0.0000 0.0000 'International Tables Vol C Tables 4.2.6.8 and 6.1.1.4'
O O 0.0492 0.0322 'International Tables Vol C Tables 4.2.6.8 and 6.1.1.4'

loop_
_geom_angle_atom_site_label_1
_geom_angle_atom_site_label_2
_geom_angle_atom_site_label_3
_geom_angle
C10 O6 C9 121.32(16)
C5 O4 C18 112.82(17)
C7 O5 H5 109.5
C1 O1 C4 111.24(16)
C14 O8 C19 117.19(18)
C16 O9 H9 109.5
C2 O3 H3 109.5
C14 C15 H15 120.7
C16 C15 H15 120.7
C16 C15 C14 118.6(2)
C12 C11 C10 121.07(19)
C16 C11 C12 119.95(19)
C16 C11 C10 118.91(19)
C12 C8 C7 121.71(18)
C9 C8 C12 118.01(18)
C9 C8 C7 120.28(19)
C11 C12 C8 117.37(19)
C13 C12 C11 118.76(19)
C13 C12 C8 123.81(19)
O8 C14 C15 123.6(2)
O8 C14 C13 114.62(19)
C15 C14 C13 121.8(2)
O9 C16 C15 117.55(19)
O9 C16 C11 121.89(19)
C15 C16 C11 120.55(19)
O7 C10 O6 115.99(19)
O7 C10 C11 126.16(19)
O6 C10 C11 117.83(18)
O3 C2 H2 110.2
O3 C2 C3 112.24(17)
O3 C2 C1 111.31(17)
C3 C2 H2 110.2
C3 C2 C1 102.41(16)
C1 C2 H2 110.2
C12 C13 C14 120.3(2)
C12 C13 H13 119.8
C14 C13 H13 119.8
O6 C9 C4 108.50(17)
C8 C9 O6 124.36(19)
C8 C9 C4 127.11(19)
O5 C7 C8 106.70(16)
O5 C7 C17 111.15(17)
O5 C7 C6 107.27(17)
C8 C7 C17 110.36(17)
C8 C7 C6 110.44(17)
C17 C7 C6 110.79(18)
C2 C3 H3A 111.0
C2 C3 H3B 111.0
C2 C3 C4 103.93(16)
H3A C3 H3B 109.0
C4 C3 H3A 111.0
C4 C3 H3B 111.0
O8 C19 H19A 109.5
O8 C19 H19B 109.5
O8 C19 H19C 109.5
H19A C19 H19B 109.5
H19A C19 H19C 109.5
H19B C19 H19C 109.5
O1 C4 C9 106.97(16)
O1 C4 C3 103.97(16)
O1 C4 C5 107.33(16)
C9 C4 C3 113.27(17)
C9 C4 C5 109.50(17)
C5 C4 C3 115.16(17)
C7 C17 H17A 109.5
C7 C17 H17B 109.5
C7 C17 H17C 109.5
H17A C17 H17B 109.5
H17A C17 H17C 109.5
H17B C17 H17C 109.5
O1 C1 C2 110.78(17)
O2 C1 O1 121.1(2)
O2 C1 C2 128.1(2)
C7 C6 H6A 109.0
C7 C6 H6B 109.0
H6A C6 H6B 107.8
C5 C6 C7 112.88(17)
C5 C6 H6A 109.0
C5 C6 H6B 109.0
O4 C5 C4 106.68(17)
O4 C5 C6 113.69(18)
O4 C5 H5A 109.2
C4 C5 H5A 109.2
C6 C5 C4 108.67(17)
C6 C5 H5A 109.2
O4 C18 H18A 109.5
O4 C18 H18B 109.5
O4 C18 H18C 109.5
H18A C18 H18B 109.5
H18A C18 H18C 109.5
H18B C18 H18C 109.5

loop_
_geom_bond_atom_site_label_1
_geom_bond_atom_site_label_2
_geom_bond_distance
O7 C10 1.221(3)
O6 C10 1.365(2)
O6 C9 1.379(2)
O4 C5 1.418(3)
O4 C18 1.429(3)
O5 H5 0.8400
O5 C7 1.431(3)
O1 C4 1.471(2)
O1 C1 1.344(3)
O8 C14 1.358(3)
O8 C19 1.432(3)
O9 H9 0.8400
O9 C16 1.347(3)
O3 H3 0.8400
O3 C2 1.412(3)
C15 H15 0.9500
C15 C14 1.393(3)
C15 C16 1.390(3)
C11 C12 1.425(3)
C11 C16 1.412(3)
C11 C10 1.438(3)
C8 C12 1.471(3)
C8 C9 1.338(3)
C8 C7 1.535(3)
C12 C13 1.381(3)
C14 C13 1.399(3)
C2 H2 1.0000
C2 C3 1.524(3)
C2 C1 1.529(3)
O2 C1 1.199(3)
C13 H13 0.9500
C9 C4 1.510(3)
C7 C17 1.537(3)
C7 C6 1.539(3)
C3 H3A 0.9900
C3 H3B 0.9900
C3 C4 1.548(3)
C19 H19A 0.9800
C19 H19B 0.9800
C19 H19C 0.9800
C4 C5 1.527(3)
C17 H17A 0.9800
C17 H17B 0.9800
C17 H17C 0.9800
C6 H6A 0.9900
C6 H6B 0.9900
C6 C5 1.519(3)
C5 H5A 1.0000
C18 H18A 0.9800
C18 H18B 0.9800
C18 H18C 0.9800

loop_
_geom_torsion_atom_site_label_1
_geom_torsion_atom_site_label_2
_geom_torsion_atom_site_label_3
_geom_torsion_atom_site_label_4
_geom_torsion
O6 C9 C4 O1 44.7(2)
O6 C9 C4 C3 -69.2(2)
O6 C9 C4 C5 160.74(17)
O5 C7 C6 C5 161.83(16)
O1 C4 C5 O4 -72.4(2)
O1 C4 C5 C6 164.66(16)
O8 C14 C13 C12 176.49(19)
O3 C2 C3 C4 -145.30(18)
O3 C2 C1 O1 136.96(17)
O3 C2 C1 O2 -41.7(3)
C15 C14 C13 C12 -2.5(3)
C11 C12 C13 C14 1.5(3)
C8 C12 C13 C14 -175.52(19)
C8 C9 C4 O1 -136.9(2)
C8 C9 C4 C3 109.1(2)
C8 C9 C4 C5 -20.9(3)
C8 C7 C6 C5 45.9(2)
C12 C11 C16 O9 -179.10(18)
C12 C11 C16 C15 -0.3(3)
C12 C11 C10 O7 -179.75(19)
C12 C11 C10 O6 1.5(3)
C12 C8 C9 O6 0.8(3)
C12 C8 C9 C4 -177.28(19)
C12 C8 C7 O5 49.5(3)
C12 C8 C7 C17 -71.4(2)
C12 C8 C7 C6 165.77(18)
C14 C15 C16 O9 178.23(19)
C14 C15 C16 C11 -0.6(3)
C16 C15 C14 O8 -176.86(19)
C16 C15 C14 C13 2.0(3)
C16 C11 C12 C8 177.06(18)
C16 C11 C12 C13 -0.1(3)
C16 C11 C10 O7 3.2(3)
C16 C11 C10 O6 -175.56(18)
C10 O6 C9 C8 0.8(3)
C10 O6 C9 C4 179.21(16)
C10 C11 C12 C8 0.0(3)
C10 C11 C12 C13 -177.20(19)
C10 C11 C16 O9 -2.0(3)
C10 C11 C16 C15 176.84(19)
C2 C3 C4 O1 26.6(2)
C2 C3 C4 C9 142.33(18)
C2 C3 C4 C5 -90.5(2)
C9 O6 C10 O7 179.19(18)
C9 O6 C10 C11 -2.0(3)
C9 C8 C12 C11 -1.2(3)
C9 C8 C12 C13 175.9(2)
C9 C8 C7 O5 -131.2(2)
C9 C8 C7 C17 107.9(2)
C9 C8 C7 C6 -15.0(3)
C9 C4 C5 O4 171.84(16)
C9 C4 C5 C6 48.9(2)
C7 C8 C12 C11 178.11(19)
C7 C8 C12 C13 -4.8(3)
C7 C8 C9 O6 -178.47(19)
C7 C8 C9 C4 3.4(3)
C7 C6 C5 O4 176.46(18)
C7 C6 C5 C4 -64.9(2)
C3 C2 C1 O1 16.8(2)
C3 C2 C1 O2 -161.8(2)
C3 C4 C5 O4 42.8(2)
C3 C4 C5 C6 -80.1(2)
C19 O8 C14 C15 3.5(3)
C19 O8 C14 C13 -175.40(18)
C4 O1 C1 C2 0.2(2)
C4 O1 C1 O2 179.03(19)
C17 C7 C6 C5 -76.7(2)
C1 O1 C4 C9 -137.17(17)
C1 O1 C4 C3 -17.1(2)
C1 O1 C4 C5 105.39(18)
C1 C2 C3 C4 -25.83(19)
C18 O4 C5 C4 160.43(18)
C18 O4 C5 C6 -79.8(2)
